data_4082189
loop_
_publ_author_name
'Jochmann, Phillip'
'Stephan, Douglas W.'

_publ_section_title
;
 Reactions of CO2with Heteroleptic Zinc and Zinc--NHC Complexes
;
_journal_issue 24
_journal_name_full Organometallics
_journal_page_first 7503
_journal_paper_doi 10.1021/om401000s
_journal_volume 32
_journal_year 2013
_chemical_formula_moiety 'C43 H51 F5 N2 Zn'
_chemical_formula_sum 'C43 H51 F5 N2 Zn'
_chemical_formula_weight 756.23
_chemical_name_systematic
; 
 ? 
;
_space_group_IT_number 2
_symmetry_cell_setting triclinic
_symmetry_space_group_name_Hall '-P 1'
_symmetry_space_group_name_H-M 'P -1'
_atom_sites_solution_hydrogens geom
_atom_sites_solution_primary direct
_atom_sites_solution_secondary difmap
_audit_creation_method SHELXL-97
_cell_angle_alpha 93.117(5)
_cell_angle_beta 93.159(5)
_cell_angle_gamma 111.096(5)
_cell_formula_units_Z 2
_cell_length_a 10.7999(10)
_cell_length_b 11.0455(11)
_cell_length_c 17.5379(17)
_cell_measurement_reflns_used 9181
_cell_measurement_temperature 150(2)
_cell_measurement_theta_max 27.49
_cell_measurement_theta_min 2.26
_cell_volume 1942.7(3)
_computing_structure_refinement 'SHELXL-97 (Sheldrick, 2008)'
_computing_structure_solution 'SHELXS-97 (Sheldrick, 2008)'
_diffrn_ambient_temperature 150(2)
_diffrn_measured_fraction_theta_full 0.993
_diffrn_measured_fraction_theta_max 0.993
_diffrn_radiation_monochromator graphite
_diffrn_radiation_source 'fine-focus sealed tube'
_diffrn_radiation_type MoK\a
_diffrn_radiation_wavelength 0.71073
_diffrn_reflns_av_R_equivalents 0.0331
_diffrn_reflns_av_sigmaI/netI 0.0375
_diffrn_reflns_limit_h_max 14
_diffrn_reflns_limit_h_min -13
_diffrn_reflns_limit_k_max 14
_diffrn_reflns_limit_k_min -14
_diffrn_reflns_limit_l_max 22
_diffrn_reflns_limit_l_min -21
_diffrn_reflns_number 31951
_diffrn_reflns_theta_full 27.53
_diffrn_reflns_theta_max 27.53
_diffrn_reflns_theta_min 1.98
_exptl_absorpt_coefficient_mu 0.688
_exptl_absorpt_correction_T_max 0.9344
_exptl_absorpt_correction_T_min 0.8202
_exptl_absorpt_correction_type multi-scan
_exptl_absorpt_process_details SADABS
_exptl_crystal_density_diffrn 1.293
_exptl_crystal_density_method 'not measured'
_exptl_crystal_F_000 796
_exptl_crystal_size_max 0.30
_exptl_crystal_size_mid 0.15
_exptl_crystal_size_min 0.10
_refine_diff_density_max 0.454
_refine_diff_density_min -0.457
_refine_diff_density_rms 0.057
_refine_ls_extinction_method none
_refine_ls_goodness_of_fit_ref 1.037
_refine_ls_hydrogen_treatment constr
_refine_ls_matrix_type full
_refine_ls_number_parameters 460
_refine_ls_number_reflns 8876
_refine_ls_number_restraints 0
_refine_ls_restrained_S_all 1.037
_refine_ls_R_factor_all 0.0493
_refine_ls_R_factor_gt 0.0370
_refine_ls_shift/su_max 0.001
_refine_ls_shift/su_mean 0.000
_refine_ls_structure_factor_coef Fsqd
_refine_ls_weighting_details 'calc w=1/[\s^2^(Fo^2^)+(0.0455P)^2^+0.9716P] where P=(Fo^2^+2Fc^2^)/3'
_refine_ls_weighting_scheme calc
_refine_ls_wR_factor_gt 0.0916
_refine_ls_wR_factor_ref 0.0974
_reflns_number_gt 7359
_reflns_number_total 8876
_reflns_threshold_expression >2sigma(I)
_cod_data_source_file om401000s_si_003.cif
_cod_data_source_block pj006_0m
_cod_original_sg_symbol_H-M P-1
_cod_database_code 4082189

loop_
_symmetry_equiv_pos_as_xyz
'x, y, z'
'-x, -y, -z'

loop_
_atom_site_label
_atom_site_type_symbol
_atom_site_fract_x
_atom_site_fract_y
_atom_site_fract_z
_atom_site_U_iso_or_equiv
_atom_site_adp_type
_atom_site_occupancy
_atom_site_symmetry_multiplicity
_atom_site_calc_flag
_atom_site_refinement_flags
Zn1 Zn 0.17439(2) 0.471932(19) 0.269515(12) 0.01874(7) Uani 1 1 d .
F1 F 0.23020(14) 0.61660(13) 0.11211(7) 0.0421(3) Uani 1 1 d .
F2 F 0.45774(18) 0.77994(15) 0.06328(9) 0.0610(5) Uani 1 1 d .
F3 F 0.69499(15) 0.82419(14) 0.14354(10) 0.0641(5) Uani 1 1 d .
F4 F 0.70217(13) 0.69992(14) 0.27322(10) 0.0563(4) Uani 1 1 d .
F5 F 0.47542(13) 0.53892(13) 0.32303(8) 0.0412(3) Uani 1 1 d .
N1 N 0.07218(13) 0.17360(14) 0.30377(8) 0.0156(3) Uani 1 1 d .
C23 C -0.1475(3) 0.3266(3) 0.1035(2) 0.0691(9) Uani 1 1 d .
H23A H -0.0879 0.3940 0.1412 0.104 Uiso 1 1 calc R
H23B H -0.2368 0.2923 0.1218 0.104 Uiso 1 1 calc R
H23C H -0.1517 0.3642 0.0546 0.104 Uiso 1 1 calc R
C32 C 0.16946(18) 0.60633(17) 0.37846(10) 0.0192(4) Uani 1 1 d .
C28 C 0.06120(17) 0.57623(17) 0.31883(11) 0.0201(4) Uani 1 1 d .
C33 C -0.08103(19) 0.4917(2) 0.32944(13) 0.0307(5) Uani 1 1 d .
H33A H -0.1268 0.5453 0.3521 0.046 Uiso 1 1 calc R
H33B H -0.0817 0.4240 0.3635 0.046 Uiso 1 1 calc R
H33C H -0.1268 0.4509 0.2796 0.046 Uiso 1 1 calc R
C29 C 0.09881(18) 0.68234(18) 0.27018(10) 0.0208(4) Uani 1 1 d .
C30 C 0.22488(18) 0.76993(17) 0.29715(10) 0.0194(4) Uani 1 1 d .
C31 C 0.26801(17) 0.72380(17) 0.36358(10) 0.0184(4) Uani 1 1 d .
C36 C 0.40128(18) 0.7891(2) 0.40783(12) 0.0267(4) Uani 1 1 d .
H36A H 0.4077 0.7389 0.4513 0.040 Uiso 1 1 calc R
H36B H 0.4108 0.8773 0.4268 0.040 Uiso 1 1 calc R
H36C H 0.4722 0.7935 0.3743 0.040 Uiso 1 1 calc R
C35 C 0.3091(2) 0.88640(19) 0.25824(12) 0.0280(4) Uani 1 1 d .
H35A H 0.2573 0.8987 0.2137 0.042 Uiso 1 1 calc R
H35B H 0.3882 0.8721 0.2415 0.042 Uiso 1 1 calc R
H35C H 0.3365 0.9641 0.2942 0.042 Uiso 1 1 calc R
C34 C 0.0122(2) 0.6965(2) 0.20388(12) 0.0327(5) Uani 1 1 d .
H34A H 0.0596 0.7764 0.1797 0.049 Uiso 1 1 calc R
H34B H -0.0702 0.7010 0.2223 0.049 Uiso 1 1 calc R
H34C H -0.0094 0.6214 0.1664 0.049 Uiso 1 1 calc R
C37 C 0.1623(2) 0.53885(19) 0.45153(11) 0.0266(4) Uani 1 1 d .
H37A H 0.1605 0.5979 0.4949 0.040 Uiso 1 1 calc R
H37B H 0.2404 0.5142 0.4592 0.040 Uiso 1 1 calc R
H37C H 0.0812 0.4606 0.4480 0.040 Uiso 1 1 calc R
C1 C 0.11378(16) 0.26928(17) 0.25474(10) 0.0158(3) Uani 1 1 d .
C4 C 0.04751(17) 0.18885(16) 0.38366(10) 0.0166(3) Uani 1 1 d .
C5 C 0.15317(17) 0.21042(17) 0.43887(10) 0.0190(4) Uani 1 1 d .
C6 C 0.12608(19) 0.21797(18) 0.51590(11) 0.0237(4) Uani 1 1 d .
H6A H 0.1954 0.2324 0.5550 0.028 Uiso 1 1 calc R
C7 C 0.0003(2) 0.20479(18) 0.53573(11) 0.0258(4) Uani 1 1 d .
H7A H -0.0159 0.2112 0.5882 0.031 Uiso 1 1 calc R
C8 C -0.10271(19) 0.18225(18) 0.47948(11) 0.0228(4) Uani 1 1 d .
H8A H -0.1888 0.1731 0.4941 0.027 Uiso 1 1 calc R
C9 C -0.08238(17) 0.17269(16) 0.40176(10) 0.0189(4) Uani 1 1 d .
C13 C -0.19739(18) 0.14184(19) 0.34028(11) 0.0247(4) Uani 1 1 d .
H13A H -0.1618 0.1893 0.2946 0.030 Uiso 1 1 calc R
C14 C -0.2555(2) -0.0046(2) 0.31566(15) 0.0411(6) Uani 1 1 d .
H14A H -0.1844 -0.0330 0.2991 0.062 Uiso 1 1 calc R
H14B H -0.3239 -0.0215 0.2732 0.062 Uiso 1 1 calc R
H14C H -0.2953 -0.0527 0.3590 0.062 Uiso 1 1 calc R
C15 C -0.31110(19) 0.1831(2) 0.36566(13) 0.0338(5) Uani 1 1 d .
H15A H -0.2761 0.2765 0.3814 0.051 Uiso 1 1 calc R
H15B H -0.3505 0.1343 0.4089 0.051 Uiso 1 1 calc R
H15C H -0.3793 0.1649 0.3229 0.051 Uiso 1 1 calc R
C10 C 0.29164(17) 0.22260(18) 0.41798(11) 0.0223(4) Uani 1 1 d .
H10A H 0.2938 0.2276 0.3613 0.027 Uiso 1 1 calc R
C12 C 0.3204(2) 0.1017(2) 0.43815(13) 0.0304(5) Uani 1 1 d .
H12A H 0.2505 0.0237 0.4129 0.046 Uiso 1 1 calc R
H12B H 0.3222 0.0964 0.4938 0.046 Uiso 1 1 calc R
H12C H 0.4068 0.1075 0.4206 0.046 Uiso 1 1 calc R
C11 C 0.3992(2) 0.3465(2) 0.45660(14) 0.0329(5) Uani 1 1 d .
H11A H 0.3790 0.4226 0.4429 0.049 Uiso 1 1 calc R
H11B H 0.4861 0.3535 0.4393 0.049 Uiso 1 1 calc R
H11C H 0.4012 0.3426 0.5123 0.049 Uiso 1 1 calc R
C2 C 0.06012(18) 0.05387(18) 0.26925(11) 0.0218(4) Uani 1 1 d .
H2A H 0.0345 -0.0264 0.2924 0.026 Uiso 1 1 calc R
C3 C 0.09169(18) 0.07302(17) 0.19666(11) 0.0219(4) Uani 1 1 d .
H3A H 0.0909 0.0086 0.1583 0.026 Uiso 1 1 calc R
N2 N 0.12554(14) 0.20468(14) 0.18868(8) 0.0172(3) Uani 1 1 d .
C16 C 0.15435(18) 0.26021(17) 0.11570(10) 0.0193(4) Uani 1 1 d .
C17 C 0.0473(2) 0.2678(2) 0.06987(11) 0.0261(4) Uani 1 1 d .
C18 C 0.0754(2) 0.3217(2) -0.00021(12) 0.0345(5) Uani 1 1 d .
H18A H 0.0058 0.3309 -0.0321 0.041 Uiso 1 1 calc R
C19 C 0.2024(2) 0.3617(2) -0.02373(12) 0.0364(5) Uani 1 1 d .
H19A H 0.2196 0.3984 -0.0716 0.044 Uiso 1 1 calc R
C20 C 0.3050(2) 0.3490(2) 0.02144(12) 0.0312(5) Uani 1 1 d .
H20A H 0.3917 0.3757 0.0037 0.037 Uiso 1 1 calc R
C21 C 0.28402(19) 0.29772(18) 0.09275(11) 0.0227(4) Uani 1 1 d .
C25 C 0.39643(19) 0.2808(2) 0.14128(12) 0.0276(4) Uani 1 1 d .
H25A H 0.3779 0.2872 0.1963 0.033 Uiso 1 1 calc R
C44 C 0.4041(2) 0.1463(2) 0.12243(15) 0.0380(5) Uani 1 1 d .
H44A H 0.3177 0.0784 0.1287 0.057 Uiso 1 1 calc R
H44B H 0.4726 0.1350 0.1572 0.057 Uiso 1 1 calc R
H44C H 0.4267 0.1396 0.0694 0.057 Uiso 1 1 calc R
C27 C 0.5325(2) 0.3857(2) 0.13117(14) 0.0358(5) Uani 1 1 d .
H27A H 0.5289 0.4721 0.1430 0.054 Uiso 1 1 calc R
H27B H 0.5547 0.3783 0.0781 0.054 Uiso 1 1 calc R
H27C H 0.6007 0.3737 0.1659 0.054 Uiso 1 1 calc R
C22 C -0.0949(2) 0.2169(2) 0.09270(13) 0.0344(5) Uani 1 1 d .
H22A H -0.0947 0.1783 0.1429 0.041 Uiso 1 1 calc R
C24 C -0.1862(3) 0.1095(3) 0.03410(18) 0.0630(8) Uani 1 1 d .
H24A H -0.2771 0.0785 0.0503 0.094 Uiso 1 1 calc R
H24B H -0.1542 0.0370 0.0307 0.094 Uiso 1 1 calc R
H24C H -0.1858 0.1443 -0.0162 0.094 Uiso 1 1 calc R
C38 C 0.34262(19) 0.57183(18) 0.22044(11) 0.0244(4) Uani 1 1 d .
C39 C 0.3457(2) 0.6341(2) 0.15425(12) 0.0300(5) Uani 1 1 d .
C40 C 0.4616(3) 0.7188(2) 0.12767(13) 0.0394(6) Uani 1 1 d .
C41 C 0.5813(2) 0.7421(2) 0.16829(15) 0.0409(6) Uani 1 1 d .
C42 C 0.5843(2) 0.6805(2) 0.23397(15) 0.0380(5) Uani 1 1 d .
C43 C 0.4659(2) 0.59783(19) 0.25792(12) 0.0291(4) Uani 1 1 d .

loop_
_atom_site_aniso_label
_atom_site_aniso_U_11
_atom_site_aniso_U_22
_atom_site_aniso_U_33
_atom_site_aniso_U_23
_atom_site_aniso_U_13
_atom_site_aniso_U_12
Zn1 0.02364(11) 0.01667(11) 0.01709(11) 0.00318(8) 0.00586(8) 0.00790(8)
F1 0.0553(8) 0.0485(8) 0.0256(7) 0.0075(6) 0.0070(6) 0.0215(7)
F2 0.0966(12) 0.0488(9) 0.0398(9) 0.0226(7) 0.0397(8) 0.0215(9)
F3 0.0607(9) 0.0371(8) 0.0767(12) -0.0054(8) 0.0503(9) -0.0089(7)
F4 0.0283(7) 0.0501(9) 0.0837(12) -0.0123(8) 0.0073(7) 0.0080(6)
F5 0.0417(7) 0.0430(8) 0.0434(8) 0.0105(6) 0.0042(6) 0.0197(6)
N1 0.0168(7) 0.0154(7) 0.0141(7) 0.0009(6) 0.0033(5) 0.0052(6)
C23 0.0527(17) 0.076(2) 0.093(3) 0.0005(19) 0.0203(17) 0.0399(16)
C32 0.0239(9) 0.0203(9) 0.0165(9) 0.0022(7) 0.0044(7) 0.0110(7)
C28 0.0222(9) 0.0186(9) 0.0200(9) -0.0009(7) 0.0044(7) 0.0079(7)
C33 0.0244(9) 0.0266(11) 0.0379(12) -0.0022(9) 0.0057(8) 0.0057(8)
C29 0.0262(9) 0.0224(9) 0.0175(9) -0.0007(7) 0.0023(7) 0.0136(8)
C30 0.0258(9) 0.0168(9) 0.0194(9) 0.0020(7) 0.0059(7) 0.0117(7)
C31 0.0208(8) 0.0203(9) 0.0162(9) 0.0001(7) 0.0039(7) 0.0099(7)
C36 0.0242(9) 0.0269(10) 0.0292(11) 0.0009(8) 0.0010(8) 0.0099(8)
C35 0.0371(11) 0.0208(10) 0.0295(11) 0.0083(8) 0.0124(9) 0.0122(8)
C34 0.0385(11) 0.0374(12) 0.0263(11) 0.0019(9) -0.0060(9) 0.0201(10)
C37 0.0406(11) 0.0216(10) 0.0208(10) 0.0052(8) 0.0075(8) 0.0139(8)
C1 0.0146(8) 0.0197(9) 0.0141(8) 0.0019(7) 0.0019(6) 0.0073(7)
C4 0.0221(8) 0.0116(8) 0.0153(8) 0.0023(6) 0.0053(7) 0.0045(7)
C5 0.0225(8) 0.0156(8) 0.0189(9) 0.0041(7) 0.0030(7) 0.0062(7)
C6 0.0301(10) 0.0234(10) 0.0171(9) 0.0045(7) 0.0009(7) 0.0090(8)
C7 0.0380(11) 0.0229(10) 0.0166(9) 0.0038(8) 0.0090(8) 0.0099(8)
C8 0.0258(9) 0.0191(9) 0.0234(10) 0.0039(7) 0.0122(8) 0.0063(7)
C9 0.0200(8) 0.0130(8) 0.0219(9) 0.0023(7) 0.0056(7) 0.0033(7)
C13 0.0191(8) 0.0260(10) 0.0250(10) 0.0000(8) 0.0044(7) 0.0031(7)
C14 0.0269(10) 0.0342(12) 0.0523(15) -0.0154(11) 0.0011(10) 0.0020(9)
C15 0.0204(9) 0.0382(12) 0.0405(13) 0.0001(10) 0.0051(9) 0.0081(9)
C10 0.0205(9) 0.0266(10) 0.0201(9) 0.0060(8) 0.0015(7) 0.0085(7)
C12 0.0273(10) 0.0275(11) 0.0376(12) 0.0016(9) 0.0033(9) 0.0117(8)
C11 0.0238(10) 0.0268(11) 0.0453(13) 0.0067(9) -0.0005(9) 0.0057(8)
C2 0.0267(9) 0.0153(9) 0.0224(10) 0.0020(7) 0.0057(7) 0.0060(7)
C3 0.0282(9) 0.0162(9) 0.0209(9) -0.0008(7) 0.0063(7) 0.0074(7)
N2 0.0195(7) 0.0186(7) 0.0144(7) 0.0022(6) 0.0034(6) 0.0077(6)
C16 0.0280(9) 0.0184(9) 0.0126(8) 0.0014(7) 0.0047(7) 0.0096(7)
C17 0.0315(10) 0.0316(11) 0.0186(9) 0.0014(8) 0.0019(8) 0.0155(8)
C18 0.0433(12) 0.0459(13) 0.0198(10) 0.0056(9) -0.0004(9) 0.0230(10)
C19 0.0520(13) 0.0433(13) 0.0180(10) 0.0118(9) 0.0101(9) 0.0198(11)
C20 0.0365(11) 0.0343(12) 0.0243(11) 0.0056(9) 0.0145(9) 0.0125(9)
C21 0.0280(9) 0.0231(10) 0.0187(9) 0.0013(7) 0.0071(7) 0.0107(8)
C25 0.0250(9) 0.0379(12) 0.0228(10) 0.0033(9) 0.0077(8) 0.0140(9)
C44 0.0345(11) 0.0363(12) 0.0494(14) 0.0166(11) 0.0098(10) 0.0175(10)
C27 0.0264(10) 0.0385(12) 0.0430(13) -0.0065(10) 0.0085(9) 0.0128(9)
C22 0.0279(10) 0.0505(14) 0.0270(11) 0.0044(10) -0.0013(8) 0.0174(10)
C24 0.0459(15) 0.066(2) 0.0576(19) -0.0061(15) -0.0030(13) -0.0001(13)
C38 0.0319(10) 0.0169(9) 0.0253(10) -0.0002(7) 0.0125(8) 0.0088(8)
C39 0.0406(11) 0.0257(10) 0.0257(11) 0.0006(8) 0.0132(9) 0.0131(9)
C40 0.0636(16) 0.0251(11) 0.0313(12) 0.0071(9) 0.0299(11) 0.0138(11)
C41 0.0447(13) 0.0231(11) 0.0473(15) -0.0055(10) 0.0320(11) 0.0003(9)
C42 0.0305(11) 0.0283(11) 0.0514(15) -0.0108(10) 0.0129(10) 0.0069(9)
C43 0.0342(11) 0.0219(10) 0.0329(11) 0.0006(8) 0.0133(9) 0.0111(8)

loop_
_atom_type_symbol
_atom_type_description
_atom_type_scat_dispersion_real
_atom_type_scat_dispersion_imag
_atom_type_scat_source
C C 0.0033 0.0016 'International Tables Vol C Tables 4.2.6.8 and 6.1.1.4'
H H 0.0000 0.0000 'International Tables Vol C Tables 4.2.6.8 and 6.1.1.4'
N N 0.0061 0.0033 'International Tables Vol C Tables 4.2.6.8 and 6.1.1.4'
F F 0.0171 0.0103 'International Tables Vol C Tables 4.2.6.8 and 6.1.1.4'
Zn Zn 0.2839 1.4301 'International Tables Vol C Tables 4.2.6.8 and 6.1.1.4'

loop_
_geom_angle_atom_site_label_1
_geom_angle_atom_site_label_2
_geom_angle_atom_site_label_3
_geom_angle
C38 Zn1 C1 115.29(7)
C38 Zn1 C28 119.05(7)
C1 Zn1 C28 125.19(7)
C38 Zn1 C32 105.63(7)
C1 Zn1 C32 129.56(7)
C28 Zn1 C32 37.21(6)
C1 N1 C2 111.48(15)
C1 N1 C4 127.03(14)
C2 N1 C4 121.43(14)
C22 C23 H23A 109.5
C22 C23 H23B 109.5
H23A C23 H23B 109.5
C22 C23 H23C 109.5
H23A C23 H23C 109.5
H23B C23 H23C 109.5
C31 C32 C28 107.61(15)
C31 C32 C37 125.95(17)
C28 C32 C37 125.18(17)
C31 C32 Zn1 100.44(12)
C28 C32 Zn1 62.89(9)
C37 C32 Zn1 112.34(12)
C29 C28 C32 106.34(15)
C29 C28 C33 124.26(17)
C32 C28 C33 123.33(17)
C29 C28 Zn1 97.17(12)
C32 C28 Zn1 79.90(10)
C33 C28 Zn1 113.80(13)
C28 C33 H33A 109.5
C28 C33 H33B 109.5
H33A C33 H33B 109.5
C28 C33 H33C 109.5
H33A C33 H33C 109.5
H33B C33 H33C 109.5
C30 C29 C28 108.47(16)
C30 C29 C34 126.78(18)
C28 C29 C34 124.70(17)
C29 C30 C31 108.65(16)
C29 C30 C35 126.29(17)
C31 C30 C35 124.74(17)
C32 C31 C30 108.91(15)
C32 C31 C36 126.34(17)
C30 C31 C36 124.70(17)
C31 C36 H36A 109.5
C31 C36 H36B 109.5
H36A C36 H36B 109.5
C31 C36 H36C 109.5
H36A C36 H36C 109.5
H36B C36 H36C 109.5
C30 C35 H35A 109.5
C30 C35 H35B 109.5
H35A C35 H35B 109.5
C30 C35 H35C 109.5
H35A C35 H35C 109.5
H35B C35 H35C 109.5
C29 C34 H34A 109.5
C29 C34 H34B 109.5
H34A C34 H34B 109.5
C29 C34 H34C 109.5
H34A C34 H34C 109.5
H34B C34 H34C 109.5
C32 C37 H37A 109.5
C32 C37 H37B 109.5
H37A C37 H37B 109.5
C32 C37 H37C 109.5
H37A C37 H37C 109.5
H37B C37 H37C 109.5
N1 C1 N2 103.51(14)
N1 C1 Zn1 132.92(12)
N2 C1 Zn1 123.13(12)
C5 C4 C9 123.42(16)
C5 C4 N1 117.75(15)
C9 C4 N1 118.69(15)
C4 C5 C6 117.13(17)
C4 C5 C10 122.49(16)
C6 C5 C10 120.37(16)
C7 C6 C5 121.01(17)
C7 C6 H6A 119.5
C5 C6 H6A 119.5
C6 C7 C8 120.40(18)
C6 C7 H7A 119.8
C8 C7 H7A 119.8
C7 C8 C9 121.34(17)
C7 C8 H8A 119.3
C9 C8 H8A 119.3
C8 C9 C4 116.69(16)
C8 C9 C13 121.09(16)
C4 C9 C13 122.20(16)
C9 C13 C15 113.56(16)
C9 C13 C14 110.64(17)
C15 C13 C14 108.17(16)
C9 C13 H13A 108.1
C15 C13 H13A 108.1
C14 C13 H13A 108.1
C13 C14 H14A 109.5
C13 C14 H14B 109.5
H14A C14 H14B 109.5
C13 C14 H14C 109.5
H14A C14 H14C 109.5
H14B C14 H14C 109.5
C13 C15 H15A 109.5
C13 C15 H15B 109.5
H15A C15 H15B 109.5
C13 C15 H15C 109.5
H15A C15 H15C 109.5
H15B C15 H15C 109.5
C5 C10 C12 110.30(16)
C5 C10 C11 111.93(16)
C12 C10 C11 110.81(16)
C5 C10 H10A 107.9
C12 C10 H10A 107.9
C11 C10 H10A 107.9
C10 C12 H12A 109.5
C10 C12 H12B 109.5
H12A C12 H12B 109.5
C10 C12 H12C 109.5
H12A C12 H12C 109.5
H12B C12 H12C 109.5
C10 C11 H11A 109.5
C10 C11 H11B 109.5
H11A C11 H11B 109.5
C10 C11 H11C 109.5
H11A C11 H11C 109.5
H11B C11 H11C 109.5
C3 C2 N1 106.77(16)
C3 C2 H2A 126.6
N1 C2 H2A 126.6
C2 C3 N2 106.71(16)
C2 C3 H3A 126.6
N2 C3 H3A 126.6
C1 N2 C3 111.51(15)
C1 N2 C16 125.72(15)
C3 N2 C16 122.41(15)
C21 C16 C17 123.22(17)
C21 C16 N2 119.44(16)
C17 C16 N2 117.28(16)
C18 C17 C16 117.18(18)
C18 C17 C22 120.10(18)
C16 C17 C22 122.70(18)
C19 C18 C17 120.89(19)
C19 C18 H18A 119.6
C17 C18 H18A 119.6
C18 C19 C20 120.67(19)
C18 C19 H19A 119.7
C20 C19 H19A 119.7
C19 C20 C21 121.27(19)
C19 C20 H20A 119.4
C21 C20 H20A 119.4
C20 C21 C16 116.70(17)
C20 C21 C25 121.05(17)
C16 C21 C25 122.22(17)
C21 C25 C27 112.63(18)
C21 C25 C44 111.00(17)
C27 C25 C44 108.69(17)
C21 C25 H25A 108.1
C27 C25 H25A 108.1
C44 C25 H25A 108.1
C25 C44 H44A 109.5
C25 C44 H44B 109.5
H44A C44 H44B 109.5
C25 C44 H44C 109.5
H44A C44 H44C 109.5
H44B C44 H44C 109.5
C25 C27 H27A 109.5
C25 C27 H27B 109.5
H27A C27 H27B 109.5
C25 C27 H27C 109.5
H27A C27 H27C 109.5
H27B C27 H27C 109.5
C17 C22 C23 111.1(2)
C17 C22 C24 111.3(2)
C23 C22 C24 110.8(2)
C17 C22 H22A 107.8
C23 C22 H22A 107.8
C24 C22 H22A 107.8
C22 C24 H24A 109.5
C22 C24 H24B 109.5
H24A C24 H24B 109.5
C22 C24 H24C 109.5
H24A C24 H24C 109.5
H24B C24 H24C 109.5
C43 C38 C39 114.18(19)
C43 C38 Zn1 120.78(15)
C39 C38 Zn1 124.44(16)
F1 C39 C38 119.82(18)
F1 C39 C40 116.4(2)
C38 C39 C40 123.8(2)
F2 C40 C41 119.8(2)
F2 C40 C39 121.0(2)
C41 C40 C39 119.2(2)
F3 C41 C40 120.1(2)
F3 C41 C42 120.4(2)
C40 C41 C42 119.5(2)
F4 C42 C41 119.9(2)
F4 C42 C43 121.2(2)
C41 C42 C43 118.9(2)
F5 C43 C38 119.39(18)
F5 C43 C42 116.1(2)
C38 C43 C42 124.5(2)

loop_
_geom_bond_atom_site_label_1
_geom_bond_atom_site_label_2
_geom_bond_distance
Zn1 C38 2.0228(19)
Zn1 C1 2.0903(17)
Zn1 C28 2.1428(18)
Zn1 C32 2.3700(18)
F1 C39 1.360(3)
F2 C40 1.353(3)
F3 C41 1.348(2)
F4 C42 1.354(3)
F5 C43 1.362(3)
N1 C1 1.363(2)
N1 C2 1.383(2)
N1 C4 1.453(2)
C23 C22 1.519(4)
C23 H23A 0.9800
C23 H23B 0.9800
C23 H23C 0.9800
C32 C31 1.399(3)
C32 C28 1.456(2)
C32 C37 1.509(3)
C28 C29 1.439(3)
C28 C33 1.511(3)
C33 H33A 0.9800
C33 H33B 0.9800
C33 H33C 0.9800
C29 C30 1.394(3)
C29 C34 1.502(3)
C30 C31 1.418(3)
C30 C35 1.506(3)
C31 C36 1.504(2)
C36 H36A 0.9800
C36 H36B 0.9800
C36 H36C 0.9800
C35 H35A 0.9800
C35 H35B 0.9800
C35 H35C 0.9800
C34 H34A 0.9800
C34 H34B 0.9800
C34 H34C 0.9800
C37 H37A 0.9800
C37 H37B 0.9800
C37 H37C 0.9800
C1 N2 1.363(2)
C4 C5 1.398(2)
C4 C9 1.406(2)
C5 C6 1.402(3)
C5 C10 1.520(3)
C6 C7 1.379(3)
C6 H6A 0.9500
C7 C8 1.388(3)
C7 H7A 0.9500
C8 C9 1.397(3)
C8 H8A 0.9500
C9 C13 1.526(2)
C13 C15 1.535(3)
C13 C14 1.536(3)
C13 H13A 1.0000
C14 H14A 0.9800
C14 H14B 0.9800
C14 H14C 0.9800
C15 H15A 0.9800
C15 H15B 0.9800
C15 H15C 0.9800
C10 C12 1.531(3)
C10 C11 1.533(3)
C10 H10A 1.0000
C12 H12A 0.9800
C12 H12B 0.9800
C12 H12C 0.9800
C11 H11A 0.9800
C11 H11B 0.9800
C11 H11C 0.9800
C2 C3 1.344(3)
C2 H2A 0.9500
C3 N2 1.383(2)
C3 H3A 0.9500
N2 C16 1.450(2)
C16 C21 1.399(3)
C16 C17 1.401(3)
C17 C18 1.395(3)
C17 C22 1.518(3)
C18 C19 1.376(3)
C18 H18A 0.9500
C19 C20 1.379(3)
C19 H19A 0.9500
C20 C21 1.397(3)
C20 H20A 0.9500
C21 C25 1.516(3)
C25 C27 1.536(3)
C25 C44 1.537(3)
C25 H25A 1.0000
C44 H44A 0.9800
C44 H44B 0.9800
C44 H44C 0.9800
C27 H27A 0.9800
C27 H27B 0.9800
C27 H27C 0.9800
C22 C24 1.533(3)
C22 H22A 1.0000
C24 H24A 0.9800
C24 H24B 0.9800
C24 H24C 0.9800
C38 C43 1.377(3)
C38 C39 1.377(3)
C39 C40 1.389(3)
C40 C41 1.373(4)
C41 C42 1.374(4)
C42 C43 1.380(3)

loop_
_geom_torsion_atom_site_label_1
_geom_torsion_atom_site_label_2
_geom_torsion_atom_site_label_3
_geom_torsion_atom_site_label_4
_geom_torsion
C38 Zn1 C32 C31 13.18(13)
C1 Zn1 C32 C31 156.94(11)
C28 Zn1 C32 C31 -104.55(16)
C38 Zn1 C32 C28 117.73(12)
C1 Zn1 C32 C28 -98.51(12)
C38 Zn1 C32 C37 -122.97(14)
C1 Zn1 C32 C37 20.79(16)
C28 Zn1 C32 C37 119.30(18)
C31 C32 C28 C29 -1.7(2)
C37 C32 C28 C29 166.12(17)
Zn1 C32 C28 C29 -94.58(13)
C31 C32 C28 C33 -155.15(17)
C37 C32 C28 C33 12.6(3)
Zn1 C32 C28 C33 111.93(18)
C31 C32 C28 Zn1 92.93(13)
C37 C32 C28 Zn1 -99.30(17)
C38 Zn1 C28 C29 28.22(14)
C1 Zn1 C28 C29 -143.50(11)
C32 Zn1 C28 C29 105.40(15)
C38 Zn1 C28 C32 -77.18(13)
C1 Zn1 C28 C32 111.10(11)
C38 Zn1 C28 C33 160.72(14)
C1 Zn1 C28 C33 -11.01(17)
C32 Zn1 C28 C33 -122.10(19)
C32 C28 C29 C30 1.9(2)
C33 C28 C29 C30 155.07(18)
Zn1 C28 C29 C30 -79.64(14)
C32 C28 C29 C34 -175.74(17)
C33 C28 C29 C34 -22.6(3)
Zn1 C28 C29 C34 102.72(18)
C28 C29 C30 C31 -1.4(2)
C34 C29 C30 C31 176.14(18)
C28 C29 C30 C35 172.28(17)
C34 C29 C30 C35 -10.1(3)
C28 C32 C31 C30 0.8(2)
C37 C32 C31 C30 -166.84(17)
Zn1 C32 C31 C30 65.49(15)
C28 C32 C31 C36 -176.54(17)
C37 C32 C31 C36 15.8(3)
Zn1 C32 C31 C36 -111.86(17)
C29 C30 C31 C32 0.4(2)
C35 C30 C31 C32 -173.46(17)
C29 C30 C31 C36 177.78(17)
C35 C30 C31 C36 3.9(3)
C2 N1 C1 N2 0.66(18)
C4 N1 C1 N2 178.01(15)
C2 N1 C1 Zn1 -171.61(13)
C4 N1 C1 Zn1 5.7(2)
C38 Zn1 C1 N1 133.61(15)
C28 Zn1 C1 N1 -54.39(18)
C32 Zn1 C1 N1 -7.36(19)
C38 Zn1 C1 N2 -37.41(16)
C28 Zn1 C1 N2 134.59(13)
C32 Zn1 C1 N2 -178.38(11)
C1 N1 C4 C5 -90.9(2)
C2 N1 C4 C5 86.2(2)
C1 N1 C4 C9 93.3(2)
C2 N1 C4 C9 -89.6(2)
C9 C4 C5 C6 -1.0(3)
N1 C4 C5 C6 -176.67(15)
C9 C4 C5 C10 177.66(16)
N1 C4 C5 C10 2.0(2)
C4 C5 C6 C7 -0.1(3)
C10 C5 C6 C7 -178.84(17)
C5 C6 C7 C8 0.7(3)
C6 C7 C8 C9 -0.2(3)
C7 C8 C9 C4 -0.9(3)
C7 C8 C9 C13 177.22(17)
C5 C4 C9 C8 1.5(3)
N1 C4 C9 C8 177.10(15)
C5 C4 C9 C13 -176.56(16)
N1 C4 C9 C13 -1.0(2)
C8 C9 C13 C15 26.1(3)
C4 C9 C13 C15 -155.86(17)
C8 C9 C13 C14 -95.7(2)
C4 C9 C13 C14 82.3(2)
C4 C5 C10 C12 -108.2(2)
C6 C5 C10 C12 70.5(2)
C4 C5 C10 C11 127.93(19)
C6 C5 C10 C11 -53.4(2)
C1 N1 C2 C3 -1.3(2)
C4 N1 C2 C3 -178.85(15)
N1 C2 C3 N2 1.4(2)
N1 C1 N2 C3 0.23(18)
Zn1 C1 N2 C3 173.48(12)
N1 C1 N2 C16 173.42(15)
Zn1 C1 N2 C16 -13.3(2)
C2 C3 N2 C1 -1.0(2)
C2 C3 N2 C16 -174.50(16)
C1 N2 C16 C21 100.4(2)
C3 N2 C16 C21 -87.1(2)
C1 N2 C16 C17 -82.4(2)
C3 N2 C16 C17 90.1(2)
C21 C16 C17 C18 -3.2(3)
N2 C16 C17 C18 179.79(17)
C21 C16 C17 C22 175.03(18)
N2 C16 C17 C22 -2.0(3)
C16 C17 C18 C19 1.9(3)
C22 C17 C18 C19 -176.4(2)
C17 C18 C19 C20 0.2(3)
C18 C19 C20 C21 -1.2(3)
C19 C20 C21 C16 0.0(3)
C19 C20 C21 C25 178.42(19)
C17 C16 C21 C20 2.3(3)
N2 C16 C21 C20 179.20(17)
C17 C16 C21 C25 -176.14(18)
N2 C16 C21 C25 0.8(3)
C20 C21 C25 C27 32.5(3)
C16 C21 C25 C27 -149.18(18)
C20 C21 C25 C44 -89.6(2)
C16 C21 C25 C44 88.7(2)
C18 C17 C22 C23 -65.1(3)
C16 C17 C22 C23 116.7(2)
C18 C17 C22 C24 58.8(3)
C16 C17 C22 C24 -119.3(2)
C1 Zn1 C38 C43 -84.57(16)
C28 Zn1 C38 C43 102.91(16)
C32 Zn1 C38 C43 65.16(16)
C1 Zn1 C38 C39 104.82(17)
C28 Zn1 C38 C39 -67.70(18)
C32 Zn1 C38 C39 -105.45(17)
C43 C38 C39 F1 -179.81(17)
Zn1 C38 C39 F1 -8.7(3)
C43 C38 C39 C40 -1.6(3)
Zn1 C38 C39 C40 169.52(16)
F1 C39 C40 F2 0.1(3)
C38 C39 C40 F2 -178.12(19)
F1 C39 C40 C41 179.07(19)
C38 C39 C40 C41 0.8(3)
F2 C40 C41 F3 -0.9(3)
C39 C40 C41 F3 -179.88(19)
F2 C40 C41 C42 179.42(19)
C39 C40 C41 C42 0.4(3)
F3 C41 C42 F4 -1.6(3)
C40 C41 C42 F4 178.11(19)
F3 C41 C42 C43 179.54(19)
C40 C41 C42 C43 -0.8(3)
C39 C38 C43 F5 -178.28(17)
Zn1 C38 C43 F5 10.2(2)
C39 C38 C43 C42 1.3(3)
Zn1 C38 C43 C42 -170.24(16)
F4 C42 C43 F5 0.6(3)
C41 C42 C43 F5 179.46(18)
F4 C42 C43 C38 -179.00(18)
C41 C42 C43 C38 -0.1(3)
